data_7248016
loop_
_publ_author_name
'Ge, Shuwang'
'Fu, Mingwei'
'Gu, Dihai'
'Wei, Lai'
'Qian, Kun'
'Rui, Qi'
'Ma, Yan'
'Li, Liang'
'Wang, Huaiqiu'
'Li, Lingchao'
'Ge, Min'
'Wang, Yihong'

_publ_section_title
;
 Design and process study of chiral separation of (2S,4S)-1-(tert-butoxy
 carbonyl)-4-(methoxymethyl) pyrrolidine-2-carboxylic acid for green
 manufacturing
;
_journal_issue 5
_journal_name_full 'Green Chemistry'
_journal_page_first 2673
_journal_page_last 2683
_journal_paper_doi 10.1039/D3GC04435A
_journal_volume 26
_journal_year 2024
_chemical_absolute_configuration rm
_chemical_formula_moiety 'C12 H21 N O5'
_chemical_formula_sum 'C12 H21 N O5'
_chemical_formula_weight 259.30
_space_group_crystal_system orthorhombic
_space_group_IT_number 19
_space_group_name_Hall 'P 2ac 2ab'
_space_group_name_H-M_alt 'P 21 21 21'
_atom_sites_solution_hydrogens mixed
_audit_creation_method SHELXL-2018/3
_audit_update_record
;
2023-06-26 deposited with the CCDC.	2024-01-02 downloaded from the CCDC.
;
_cell_angle_alpha 90
_cell_angle_beta 90
_cell_angle_gamma 90
_cell_formula_units_Z 4
_cell_length_a 6.3761(8)
_cell_length_b 9.9644(12)
_cell_length_c 22.622(3)
_cell_measurement_reflns_used 2788
_cell_measurement_temperature 296(2)
_cell_measurement_theta_max 23.50
_cell_measurement_theta_min 3.32
_cell_volume 1437.3(3)
_computing_cell_refinement 'Bruker SAINT'
_computing_data_collection 'Bruker APEX3'
_computing_data_reduction 'Bruker SAINT'
_computing_molecular_graphics 'Bruker SHELXTL'
_computing_publication_material 'Bruker SHELXTL'
_computing_structure_refinement 'SHELXL-2018/3 (Sheldrick, 2018)'
_computing_structure_solution 'SHELXT 2014/5 (Sheldrick, 2014)'
_diffrn_ambient_temperature 296(2)
_diffrn_detector_area_resol_mean 10.42
_diffrn_measured_fraction_theta_full 0.995
_diffrn_measured_fraction_theta_max 0.995
_diffrn_measurement_device_type 'Bruker D8 QUEST PHOTON 100'
_diffrn_measurement_method '\f and \w scans'
_diffrn_radiation_type MoK\a
_diffrn_radiation_wavelength 0.71073
_diffrn_reflns_av_R_equivalents 0.0345
_diffrn_reflns_av_unetI/netI 0.0581
_diffrn_reflns_Laue_measured_fraction_full 0.995
_diffrn_reflns_Laue_measured_fraction_max 0.995
_diffrn_reflns_limit_h_max 7
_diffrn_reflns_limit_h_min -8
_diffrn_reflns_limit_k_max 10
_diffrn_reflns_limit_k_min -12
_diffrn_reflns_limit_l_max 29
_diffrn_reflns_limit_l_min -25
_diffrn_reflns_number 7203
_diffrn_reflns_point_group_measured_fraction_full 0.973
_diffrn_reflns_point_group_measured_fraction_max 0.975
_diffrn_reflns_theta_full 25.242
_diffrn_reflns_theta_max 27.446
_diffrn_reflns_theta_min 2.233
_diffrn_source.source 'Ius 2.0'
_diffrn_source.type microfocus

_exptl_absorpt_coefficient_mu 0.093
_exptl_absorpt_correction_T_max 0.7456
_exptl_absorpt_correction_T_min 0.6344
_exptl_absorpt_correction_type multi-scan
_exptl_absorpt_process_details sadabs
_exptl_crystal_colour colourless
_exptl_crystal_density_diffrn 1.198
_exptl_crystal_description block
_exptl_crystal_F_000 560
_exptl_crystal_size_max 0.220
_exptl_crystal_size_mid 0.200
_exptl_crystal_size_min 0.180
_refine_diff_density_max 0.163
_refine_diff_density_min -0.135
_refine_diff_density_rms 0.030
_refine_ls_abs_structure_details
;
 Flack x determined using 588 quotients [(I+)-(I-)]/[(I+)+(I-)]
 (Parsons, Flack and Wagner, Acta Cryst. B69 (2013) 249-259).
;
_refine_ls_abs_structure_Flack -0.4(7)
_refine_ls_extinction_method none
_refine_ls_goodness_of_fit_ref 1.079
_refine_ls_hydrogen_treatment constr
_refine_ls_matrix_type full
_refine_ls_number_parameters 331
_refine_ls_number_reflns 3202
_refine_ls_number_restraints 566
_refine_ls_restrained_S_all 1.068
_refine_ls_R_factor_all 0.1084
_refine_ls_R_factor_gt 0.0503
_refine_ls_shift/su_max 0.002
_refine_ls_shift/su_mean 0.000
_refine_ls_structure_factor_coef Fsqd
_refine_ls_weighting_details 'w=1/[\s^2^(Fo^2^)+(0.0485P)^2^+0.0904P] where P=(Fo^2^+2Fc^2^)/3'
_refine_ls_weighting_scheme calc
_refine_ls_wR_factor_gt 0.1033
_refine_ls_wR_factor_ref 0.1204
_reflns_Friedel_coverage 0.681
_reflns_Friedel_fraction_full 0.942
_reflns_Friedel_fraction_max 0.948
_reflns_number_gt 1918
_reflns_number_total 3202
_reflns_threshold_expression 'I > 2\s(I)'
_cod_data_source_file d3gc04435a3.cif
_cod_data_source_block GSW_TBMP
_cod_depositor_comments 'Adding full bibliography for 7248016--7248017.cif.'
_cod_database_code 7248016
_shelx_shelxl_version_number 2018/3
_shelx_space_group_comment
;
The symmetry employed for this shelxl refinement is uniquely defined
by the following loop, which should always be used as a source of
symmetry information in preference to the above space-group names.
They are only intended as comments.
;
_shelx_estimated_absorpt_t_min 0.980
_shelx_estimated_absorpt_t_max 0.984

loop_
_space_group_symop_operation_xyz
'x, y, z'
'x+1/2, -y+1/2, -z'
'-x, y+1/2, -z+1/2'
'-x+1/2, -y, z+1/2'

loop_
_atom_site_label
_atom_site_type_symbol
_atom_site_fract_x
_atom_site_fract_y
_atom_site_fract_z
_atom_site_U_iso_or_equiv
_atom_site_adp_type
_atom_site_occupancy
_atom_site_site_symmetry_order
_atom_site_calc_flag
_atom_site_refinement_flags_posn
_atom_site_refinement_flags_adp
_atom_site_refinement_flags_occupancy
_atom_site_disorder_assembly
_atom_site_disorder_group
C1A C -0.192(4) 0.690(3) 0.3504(9) 0.090(4) Uani 0.5 1 d D U P A 1
H1A1 H -0.191052 0.624650 0.319374 0.134 Uiso 0.5 1 d R U P A 1
H1A2 H -0.104146 0.764552 0.339495 0.134 Uiso 0.5 1 d R U P A 1
H1A3 H -0.332860 0.721648 0.356513 0.134 Uiso 0.5 1 d R U P A 1
O1A O -0.1235(18) 0.6292(8) 0.4039(5) 0.074(2) Uani 0.5 1 d D U P A 1
C2A C 0.0205(14) 0.5110(10) 0.4198(4) 0.0793(19) Uani 0.5 1 d . U P A 1
H2A1 H -0.050608 0.445182 0.444239 0.095 Uiso 0.5 1 calc R U P A 1
H2A2 H 0.076464 0.467498 0.384831 0.095 Uiso 0.5 1 calc R U P A 1
C3A C 0.1793(13) 0.5812(9) 0.4519(4) 0.0689(17) Uani 0.5 1 d . U P A 1
H3A H 0.217548 0.661880 0.429585 0.083 Uiso 0.5 1 calc R U P A 1
C4A C 0.375(2) 0.4992(11) 0.4621(6) 0.062(2) Uani 0.5 1 d D U P A 1
H4A1 H 0.497850 0.557009 0.462637 0.074 Uiso 0.5 1 calc R U P A 1
H4A2 H 0.392710 0.433648 0.430771 0.074 Uiso 0.5 1 calc R U P A 1
C5A C 0.1171(19) 0.6228(10) 0.5134(6) 0.058(2) Uani 0.5 1 d D U P A 1
H5A1 H 0.187506 0.705062 0.524812 0.070 Uiso 0.5 1 calc R U P A 1
H5A2 H -0.033329 0.636135 0.516089 0.070 Uiso 0.5 1 calc R U P A 1
C6A C 0.350(3) 0.4292(17) 0.5212(6) 0.047(3) Uani 0.5 1 d D U P A 1
H6A H 0.296313 0.338492 0.514353 0.056 Uiso 0.5 1 calc R U P A 1
N1A N 0.184(4) 0.5102(19) 0.5506(7) 0.046(3) Uani 0.5 1 d D U P A 1
C7A C 0.542(5) 0.420(4) 0.5575(19) 0.050(4) Uani 0.5 1 d . U P A 1
C8A C 0.109(6) 0.480(3) 0.6041(12) 0.050(3) Uani 0.5 1 d . U P A 1
C9A C 0.148(6) 0.321(4) 0.6888(11) 0.072(3) Uani 0.5 1 d . U P A 1
C10A C 0.302(4) 0.210(2) 0.7107(6) 0.089(4) Uani 0.5 1 d . U P A 1
H10A H 0.443738 0.240466 0.706550 0.133 Uiso 0.5 1 calc R U P A 1
H10B H 0.282386 0.129968 0.687440 0.133 Uiso 0.5 1 calc R U P A 1
H10C H 0.273847 0.190022 0.751445 0.133 Uiso 0.5 1 calc R U P A 1
C11A C 0.251(3) 0.428(2) 0.7315(8) 0.096(4) Uani 0.5 1 d . U P A 1
H11A H 0.398952 0.432830 0.724280 0.144 Uiso 0.5 1 calc R U P A 1
H11B H 0.226175 0.402965 0.771795 0.144 Uiso 0.5 1 calc R U P A 1
H11C H 0.189129 0.514838 0.724204 0.144 Uiso 0.5 1 calc R U P A 1
C12A C -0.077(6) 0.275(4) 0.6905(12) 0.094(5) Uani 0.5 1 d . U P A 1
H12A H -0.105951 0.234510 0.728232 0.141 Uiso 0.5 1 calc R U P A 1
H12B H -0.100493 0.210052 0.659794 0.141 Uiso 0.5 1 calc R U P A 1
H12C H -0.168249 0.350296 0.684725 0.141 Uiso 0.5 1 calc R U P A 1
O2A O 0.704(4) 0.356(2) 0.5456(9) 0.061(3) Uani 0.5 1 d . U P A 1
O3A O 0.585(3) 0.547(3) 0.5853(13) 0.068(5) Uani 0.5 1 d . U P A 1
H3B H 0.702472 0.540898 0.599729 0.102 Uiso 0.5 1 d R U P A 1
O4A O 0.188(3) 0.368(2) 0.6270(7) 0.060(3) Uani 0.5 1 d . U P A 1
O5A O -0.022(5) 0.553(3) 0.6288(14) 0.058(5) Uani 0.5 1 d . U P A 1
C1B C -0.168(4) 0.669(2) 0.3640(10) 0.089(4) Uani 0.5 1 d D U P B 2
H1B1 H -0.076557 0.743376 0.372171 0.133 Uiso 0.5 1 d R U P B 2
H1B2 H -0.307933 0.701206 0.357874 0.133 Uiso 0.5 1 d R U P B 2
H1B3 H -0.120258 0.623229 0.329161 0.133 Uiso 0.5 1 d R U P B 2
O1B O -0.1683(17) 0.5761(9) 0.4121(5) 0.082(2) Uani 0.5 1 d D U P B 2
C2B C 0.0903(12) 0.5960(8) 0.4066(3) 0.0616(16) Uani 0.5 1 d . U P B 2
H2B1 H 0.149214 0.559825 0.370439 0.074 Uiso 0.5 1 calc R U P B 2
H2B2 H 0.136428 0.687658 0.412937 0.074 Uiso 0.5 1 calc R U P B 2
C3B C 0.1220(11) 0.5033(7) 0.4615(3) 0.0500(14) Uani 0.5 1 d . U P B 2
H3C H 0.028027 0.425921 0.457936 0.060 Uiso 0.5 1 calc R U P B 2
C4B C 0.3449(18) 0.4530(9) 0.4708(6) 0.051(2) Uani 0.5 1 d D U P B 2
H4B1 H 0.446135 0.524231 0.464485 0.062 Uiso 0.5 1 calc R U P B 2
H4B2 H 0.376644 0.379072 0.444341 0.062 Uiso 0.5 1 calc R U P B 2
C5B C 0.0765(17) 0.5752(9) 0.5199(5) 0.048(2) Uani 0.5 1 d D U P B 2
H5B1 H 0.134983 0.665064 0.520224 0.057 Uiso 0.5 1 calc R U P B 2
H5B2 H -0.072862 0.579937 0.527690 0.057 Uiso 0.5 1 calc R U P B 2
C6B C 0.345(4) 0.4068(19) 0.5354(6) 0.049(3) Uani 0.5 1 d D U P B 2
H6B H 0.309361 0.311268 0.538144 0.058 Uiso 0.5 1 calc R U P B 2
N1B N 0.183(4) 0.4878(19) 0.5621(7) 0.046(2) Uani 0.5 1 d D U P B 2
C7B C 0.572(5) 0.433(4) 0.5591(19) 0.049(4) Uani 0.5 1 d . U P B 2
C8B C 0.106(6) 0.470(4) 0.6159(11) 0.049(3) Uani 0.5 1 d . U P B 2
C9B C 0.160(6) 0.325(4) 0.7011(10) 0.072(3) Uani 0.5 1 d . U P B 2
C10B C 0.285(5) 0.190(2) 0.6887(7) 0.098(4) Uani 0.5 1 d . U P B 2
H10D H 0.298057 0.140320 0.724773 0.148 Uiso 0.5 1 calc R U P B 2
H10E H 0.422245 0.211760 0.673912 0.148 Uiso 0.5 1 calc R U P B 2
H10F H 0.210897 0.137852 0.659984 0.148 Uiso 0.5 1 calc R U P B 2
C11B C 0.173(2) 0.431(3) 0.7449(8) 0.094(4) Uani 0.5 1 d . U P B 2
H11D H 0.310974 0.469148 0.744322 0.141 Uiso 0.5 1 calc R U P B 2
H11E H 0.145321 0.393986 0.783390 0.141 Uiso 0.5 1 calc R U P B 2
H11F H 0.071289 0.498891 0.736149 0.141 Uiso 0.5 1 calc R U P B 2
C12B C -0.073(6) 0.293(4) 0.7066(12) 0.098(5) Uani 0.5 1 d . U P B 2
H12D H -0.095780 0.239376 0.741372 0.148 Uiso 0.5 1 calc R U P B 2
H12E H -0.117478 0.243227 0.672366 0.148 Uiso 0.5 1 calc R U P B 2
H12F H -0.151532 0.374360 0.709431 0.148 Uiso 0.5 1 calc R U P B 2
O2B O 0.673(4) 0.329(2) 0.5585(10) 0.066(4) Uani 0.5 1 d . U P B 2
O3B O 0.584(3) 0.525(2) 0.5938(12) 0.056(4) Uani 0.5 1 d . U P B 2
H3D H 0.704486 0.529769 0.606528 0.084 Uiso 0.5 1 d R U P B 2
O4B O 0.215(3) 0.369(2) 0.6418(7) 0.056(3) Uani 0.5 1 d . U P B 2
O5B O -0.039(5) 0.531(3) 0.6385(14) 0.052(4) Uani 0.5 1 d . U P B 2

loop_
_atom_site_aniso_label
_atom_site_aniso_U_11
_atom_site_aniso_U_22
_atom_site_aniso_U_33
_atom_site_aniso_U_23
_atom_site_aniso_U_13
_atom_site_aniso_U_12
C1A 0.106(9) 0.102(9) 0.060(8) 0.002(5) -0.026(6) 0.026(7)
O1A 0.081(5) 0.078(5) 0.063(4) 0.014(4) -0.014(4) 0.001(4)
C2A 0.080(4) 0.088(5) 0.070(4) -0.004(4) -0.005(4) 0.006(4)
C3A 0.068(4) 0.075(4) 0.064(4) 0.003(4) 0.001(3) 0.000(4)
C4A 0.053(4) 0.071(5) 0.062(4) 0.000(5) 0.011(3) -0.008(4)
C5A 0.053(5) 0.062(5) 0.059(4) -0.003(4) -0.005(4) 0.002(4)
C6A 0.035(4) 0.053(6) 0.053(6) -0.013(4) 0.003(5) -0.004(4)
N1A 0.031(3) 0.058(6) 0.050(5) -0.004(4) 0.000(4) 0.005(4)
C7A 0.035(9) 0.044(6) 0.073(6) -0.021(5) 0.014(7) -0.007(6)
C8A 0.031(4) 0.056(5) 0.063(9) -0.013(6) -0.004(7) -0.004(4)
C9A 0.070(5) 0.076(5) 0.070(8) -0.001(6) 0.005(6) 0.002(4)
C10A 0.117(7) 0.080(6) 0.070(8) -0.001(6) 0.011(8) 0.023(7)
C11A 0.107(10) 0.098(6) 0.083(9) -0.022(6) -0.006(7) 0.015(9)
C12A 0.089(6) 0.113(10) 0.080(12) 0.001(8) 0.019(8) -0.021(7)
O2A 0.040(5) 0.053(8) 0.091(8) -0.019(6) 0.013(5) 0.002(5)
O3A 0.048(5) 0.049(7) 0.107(9) -0.024(6) -0.018(5) -0.006(4)
O4A 0.049(5) 0.067(3) 0.063(7) -0.004(5) 0.006(5) -0.002(4)
O5A 0.035(4) 0.063(9) 0.077(11) -0.015(7) 0.008(6) -0.002(5)
C1B 0.097(8) 0.089(9) 0.079(11) -0.007(7) -0.034(7) 0.012(7)
O1B 0.070(4) 0.094(6) 0.080(4) 0.002(5) -0.017(3) 0.006(4)
C2B 0.071(4) 0.062(4) 0.052(3) 0.018(3) -0.001(3) 0.005(3)
C3B 0.052(3) 0.052(3) 0.046(3) 0.010(3) -0.004(3) -0.009(3)
C4B 0.055(4) 0.045(4) 0.054(4) 0.002(4) 0.007(4) -0.010(4)
C5B 0.042(4) 0.053(5) 0.048(3) 0.013(4) 0.002(3) -0.006(4)
C6B 0.040(4) 0.054(5) 0.051(6) -0.005(4) 0.005(5) -0.004(4)
N1B 0.033(3) 0.053(5) 0.053(5) 0.005(4) -0.001(4) 0.001(4)
C7B 0.023(7) 0.047(8) 0.075(5) -0.015(6) -0.003(6) 0.003(6)
C8B 0.031(4) 0.059(5) 0.056(8) -0.006(6) -0.002(6) -0.001(4)
C9B 0.073(5) 0.079(5) 0.065(7) 0.004(6) 0.005(6) 0.003(5)
C10B 0.125(8) 0.085(7) 0.086(11) 0.018(7) -0.005(10) 0.024(7)
C11B 0.085(9) 0.119(7) 0.079(8) -0.024(6) 0.000(6) 0.005(8)
C12B 0.090(6) 0.121(10) 0.084(12) -0.014(9) 0.026(9) -0.008(7)
O2B 0.047(7) 0.048(7) 0.103(9) -0.012(5) 0.011(5) 0.011(5)
O3B 0.028(4) 0.052(8) 0.087(6) -0.026(6) -0.001(4) 0.018(4)
O4B 0.044(4) 0.065(3) 0.060(7) 0.000(5) -0.003(4) 0.010(3)
O5B 0.033(6) 0.063(9) 0.059(7) -0.006(5) -0.001(5) 0.004(6)

loop_
_atom_type_symbol
_atom_type_description
_atom_type_scat_dispersion_real
_atom_type_scat_dispersion_imag
_atom_type_scat_source
C C 0.0033 0.0016 'International Tables Vol C Tables 4.2.6.8 and 6.1.1.4'
H H 0.0000 0.0000 'International Tables Vol C Tables 4.2.6.8 and 6.1.1.4'
N N 0.0061 0.0033 'International Tables Vol C Tables 4.2.6.8 and 6.1.1.4'
O O 0.0106 0.0060 'International Tables Vol C Tables 4.2.6.8 and 6.1.1.4'

loop_
_geom_angle_atom_site_label_1
_geom_angle_atom_site_label_2
_geom_angle_atom_site_label_3
_geom_angle
_geom_angle_site_symmetry_1
_geom_angle_site_symmetry_3
_geom_angle_publ_flag
O1A C1A H1A1 109.1 . . ?
O1A C1A H1A2 111.6 . . ?
H1A1 C1A H1A2 109.5 . . ?
O1A C1A H1A3 107.6 . . ?
H1A1 C1A H1A3 109.5 . . ?
H1A2 C1A H1A3 109.5 . . ?
C1A O1A C2A 135.2(15) . . ?
C3A C2A O1A 99.6(8) . . ?
C3A C2A H2A1 111.9 . . ?
O1A C2A H2A1 111.9 . . ?
C3A C2A H2A2 111.9 . . ?
O1A C2A H2A2 111.9 . . ?
H2A1 C2A H2A2 109.6 . . ?
C2A C3A C5A 114.7(8) . . ?
C2A C3A C4A 113.5(8) . . ?
C5A C3A C4A 103.1(8) . . ?
C2A C3A H3A 108.4 . . ?
C5A C3A H3A 108.4 . . ?
C4A C3A H3A 108.4 . . ?
C3A C4A C6A 107.2(10) . . ?
C3A C4A H4A1 110.3 . . ?
C6A C4A H4A1 110.3 . . ?
C3A C4A H4A2 110.3 . . ?
C6A C4A H4A2 110.3 . . ?
H4A1 C4A H4A2 108.5 . . ?
N1A C5A C3A 104.0(9) . . ?
N1A C5A H5A1 111.0 . . ?
C3A C5A H5A1 111.0 . . ?
N1A C5A H5A2 111.0 . . ?
C3A C5A H5A2 111.0 . . ?
H5A1 C5A H5A2 109.0 . . ?
C7A C6A N1A 112.0(19) . . ?
C7A C6A C4A 116(2) . . ?
N1A C6A C4A 102.7(10) . . ?
C7A C6A H6A 108.7 . . ?
N1A C6A H6A 108.7 . . ?
C4A C6A H6A 108.7 . . ?
C8A N1A C5A 126(2) . . ?
C8A N1A C6A 122.5(19) . . ?
C5A N1A C6A 111.6(11) . . ?
O2A C7A O3A 113(3) . . ?
O2A C7A C6A 127(3) . . ?
O3A C7A C6A 110(3) . . ?
O5A C8A O4A 125(2) . . ?
O5A C8A N1A 121(3) . . ?
O4A C8A N1A 114(3) . . ?
O4A C9A C12A 106.4(18) . . ?
O4A C9A C10A 114(2) . . ?
C12A C9A C10A 112(3) . . ?
O4A C9A C11A 107(2) . . ?
C12A C9A C11A 126(2) . . ?
C10A C9A C11A 92(2) . . ?
C9A C10A H10A 109.5 . . ?
C9A C10A H10B 109.5 . . ?
H10A C10A H10B 109.5 . . ?
C9A C10A H10C 109.5 . . ?
H10A C10A H10C 109.5 . . ?
H10B C10A H10C 109.5 . . ?
C9A C11A H11A 109.5 . . ?
C9A C11A H11B 109.5 . . ?
H11A C11A H11B 109.5 . . ?
C9A C11A H11C 109.5 . . ?
H11A C11A H11C 109.5 . . ?
H11B C11A H11C 109.5 . . ?
C9A C12A H12A 109.5 . . ?
C9A C12A H12B 109.5 . . ?
H12A C12A H12B 109.5 . . ?
C9A C12A H12C 109.5 . . ?
H12A C12A H12C 109.5 . . ?
H12B C12A H12C 109.5 . . ?
C7A O3A H3B 106.1 . . ?
C8A O4A C9A 124.3(19) . . ?
O1B C1B H1B1 110.9 . . ?
O1B C1B H1B2 109.0 . . ?
H1B1 C1B H1B2 109.5 . . ?
O1B C1B H1B3 108.6 . . ?
H1B1 C1B H1B3 109.5 . . ?
H1B2 C1B H1B3 109.5 . . ?
C1B O1B C2B 82.2(12) . . ?
C3B C2B O1B 89.9(6) . . ?
C3B C2B H2B1 113.7 . . ?
O1B C2B H2B1 113.7 . . ?
C3B C2B H2B2 113.7 . . ?
O1B C2B H2B2 113.7 . . ?
H2B1 C2B H2B2 110.9 . . ?
C4B C3B C5B 102.2(7) . . ?
C4B C3B C2B 115.2(6) . . ?
C5B C3B C2B 112.7(6) . . ?
C4B C3B H3C 108.8 . . ?
C5B C3B H3C 108.8 . . ?
C2B C3B H3C 108.8 . . ?
C3B C4B C6B 103.4(10) . . ?
C3B C4B H4B1 111.1 . . ?
C6B C4B H4B1 111.1 . . ?
C3B C4B H4B2 111.1 . . ?
C6B C4B H4B2 111.1 . . ?
H4B1 C4B H4B2 109.1 . . ?
N1B C5B C3B 101.4(10) . . ?
N1B C5B H5B1 111.5 . . ?
C3B C5B H5B1 111.5 . . ?
N1B C5B H5B2 111.5 . . ?
C3B C5B H5B2 111.5 . . ?
H5B1 C5B H5B2 109.3 . . ?
N1B C6B C4B 103.4(11) . . ?
N1B C6B C7B 115.2(19) . . ?
C4B C6B C7B 106(2) . . ?
N1B C6B H6B 110.6 . . ?
C4B C6B H6B 110.6 . . ?
C7B C6B H6B 110.6 . . ?
C8B N1B C6B 125.1(19) . . ?
C8B N1B C5B 121(2) . . ?
C6B N1B C5B 113.1(12) . . ?
O3B C7B O2B 128(4) . . ?
O3B C7B C6B 114(3) . . ?
O2B C7B C6B 110(3) . . ?
O5B C8B N1B 127(3) . . ?
O5B C8B O4B 125(2) . . ?
N1B C8B O4B 108(3) . . ?
C11B C9B O4B 113(2) . . ?
C11B C9B C12B 99(2) . . ?
O4B C9B C12B 111.9(19) . . ?
C11B C9B C10B 135(3) . . ?
O4B C9B C10B 88.4(19) . . ?
C12B C9B C10B 109(3) . . ?
C9B C10B H10D 109.5 . . ?
C9B C10B H10E 109.5 . . ?
H10D C10B H10E 109.5 . . ?
C9B C10B H10F 109.5 . . ?
H10D C10B H10F 109.5 . . ?
H10E C10B H10F 109.5 . . ?
C9B C11B H11D 109.5 . . ?
C9B C11B H11E 109.5 . . ?
H11D C11B H11E 109.5 . . ?
C9B C11B H11F 109.5 . . ?
H11D C11B H11F 109.5 . . ?
H11E C11B H11F 109.5 . . ?
C9B C12B H12D 109.5 . . ?
C9B C12B H12E 109.5 . . ?
H12D C12B H12E 109.5 . . ?
C9B C12B H12F 109.5 . . ?
H12D C12B H12F 109.5 . . ?
H12E C12B H12F 109.5 . . ?
C7B O3B H3D 109.3 . . ?
C8B O4B C9B 120.1(19) . . ?

loop_
_geom_bond_atom_site_label_1
_geom_bond_atom_site_label_2
_geom_bond_distance
_geom_bond_site_symmetry_2
_geom_bond_publ_flag
C1A O1A 1.425(10) . ?
C1A H1A1 0.9600 . ?
C1A H1A2 0.9600 . ?
C1A H1A3 0.9600 . ?
O1A C2A 1.536(15) . ?
C2A C3A 1.429(13) . ?
C2A H2A1 0.9700 . ?
C2A H2A2 0.9700 . ?
C3A C5A 1.504(14) . ?
C3A C4A 1.512(14) . ?
C3A H3A 0.9800 . ?
C4A C6A 1.517(13) . ?
C4A H4A1 0.9700 . ?
C4A H4A2 0.9700 . ?
C5A N1A 1.467(14) . ?
C5A H5A1 0.9700 . ?
C5A H5A2 0.9700 . ?
C6A C7A 1.47(4) . ?
C6A N1A 1.49(2) . ?
C6A H6A 0.9800 . ?
N1A C8A 1.34(3) . ?
C7A O2A 1.24(5) . ?
C7A O3A 1.44(5) . ?
C8A O5A 1.24(4) . ?
C8A O4A 1.33(3) . ?
C9A O4A 1.50(2) . ?
C9A C12A 1.51(4) . ?
C9A C10A 1.56(5) . ?
C9A C11A 1.58(3) . ?
C10A H10A 0.9600 . ?
C10A H10B 0.9600 . ?
C10A H10C 0.9600 . ?
C11A H11A 0.9600 . ?
C11A H11B 0.9600 . ?
C11A H11C 0.9600 . ?
C12A H12A 0.9600 . ?
C12A H12B 0.9600 . ?
C12A H12C 0.9600 . ?
O3A H3B 0.8200 . ?
C1B O1B 1.427(11) . ?
C1B H1B1 0.9600 . ?
C1B H1B2 0.9600 . ?
C1B H1B3 0.9600 . ?
O1B C2B 1.665(14) . ?
C2B C3B 1.559(10) . ?
C2B H2B1 0.9700 . ?
C2B H2B2 0.9700 . ?
C3B C4B 1.522(13) . ?
C3B C5B 1.531(13) . ?
C3B H3C 0.9800 . ?
C4B C6B 1.533(12) . ?
C4B H4B1 0.9700 . ?
C4B H4B2 0.9700 . ?
C5B N1B 1.460(14) . ?
C5B H5B1 0.9700 . ?
C5B H5B2 0.9700 . ?
C6B N1B 1.44(2) . ?
C6B C7B 1.57(4) . ?
C6B H6B 0.9800 . ?
N1B C8B 1.32(3) . ?
C7B O3B 1.21(5) . ?
C7B O2B 1.22(5) . ?
C8B O5B 1.22(4) . ?
C8B O4B 1.35(3) . ?
C9B C11B 1.45(3) . ?
C9B O4B 1.46(2) . ?
C9B C12B 1.52(4) . ?
C9B C10B 1.59(5) . ?
C10B H10D 0.9600 . ?
C10B H10E 0.9600 . ?
C10B H10F 0.9600 . ?
C11B H11D 0.9600 . ?
C11B H11E 0.9600 . ?
C11B H11F 0.9600 . ?
C12B H12D 0.9600 . ?
C12B H12E 0.9600 . ?
C12B H12F 0.9600 . ?
O3B H3D 0.8200 . ?

loop_
_geom_hbond_atom_site_label_D
_geom_hbond_atom_site_label_H
_geom_hbond_atom_site_label_A
_geom_hbond_distance_DH
_geom_hbond_distance_HA
_geom_hbond_distance_DA
_geom_hbond_angle_DHA
_geom_hbond_site_symmetry_A
_geom_hbond_publ_flag
O3B^b H3D^b O5B^b 0.82 1.79 2.61(4) 175.6 1_655 yes
C11B^b H11F^b O5B^b 0.96 2.34 2.94(4) 119.6 . yes
C4B^b H4B2^b O2B^b 0.97 2.44 3.08(3) 123.2 2_456 yes
C1B^b H1B1^b O3B^b 0.96 2.64 3.58(3) 165.1 2_466 yes
O3A^a H3B^a O5A^a 0.82 1.88 2.69(4) 171.1 1_655 yes
C12A^a H12C^a O5A^a 0.96 2.56 3.13(5) 117.9 . yes
C6A^a H6A^a O2A^a 0.98 2.44 3.35(3) 155.0 2_456 yes
C5A^a H5A1^a O1A^a 0.97 2.60 3.513(16) 156.3 2_566 yes
C1A^a H1A3^a O5A^a 0.96 2.57 3.34(4) 137.9 2_466 yes

loop_
_geom_torsion_atom_site_label_1
_geom_torsion_atom_site_label_2
_geom_torsion_atom_site_label_3
_geom_torsion_atom_site_label_4
_geom_torsion
_geom_torsion_site_symmetry_1
_geom_torsion_site_symmetry_2
_geom_torsion_site_symmetry_3
_geom_torsion_site_symmetry_4
_geom_torsion_publ_flag
C1A O1A C2A C3A 118(2) . . . . ?
O1A C2A C3A C5A 75.6(10) . . . . ?
O1A C2A C3A C4A -166.3(8) . . . . ?
C2A C3A C4A C6A -92.0(12) . . . . ?
C5A C3A C4A C6A 32.7(11) . . . . ?
C2A C3A C5A N1A 91.5(13) . . . . ?
C4A C3A C5A N1A -32.4(13) . . . . ?
C3A C4A C6A C7A -142(2) . . . . ?
C3A C4A C6A N1A -19.4(14) . . . . ?
C3A C5A N1A C8A -158(3) . . . . ?
C3A C5A N1A C6A 21.6(16) . . . . ?
C7A C6A N1A C8A -57(3) . . . . ?
C4A C6A N1A C8A 178(3) . . . . ?
C7A C6A N1A C5A 123(2) . . . . ?
C4A C6A N1A C5A -1.5(17) . . . . ?
N1A C6A C7A O2A 178(3) . . . . ?
C4A C6A C7A O2A -65(4) . . . . ?
N1A C6A C7A O3A -40(3) . . . . ?
C4A C6A C7A O3A 77(3) . . . . ?
C5A N1A C8A O5A -5(5) . . . . ?
C6A N1A C8A O5A 176(3) . . . . ?
C5A N1A C8A O4A 176(2) . . . . ?
C6A N1A C8A O4A -3(4) . . . . ?
O5A C8A O4A C9A -6(5) . . . . ?
N1A C8A O4A C9A 173(2) . . . . ?
C12A C9A O4A C8A 71(3) . . . . ?
C10A C9A O4A C8A -165(3) . . . . ?
C11A C9A O4A C8A -65(3) . . . . ?
C1B O1B C2B C3B 176.6(13) . . . . ?
O1B C2B C3B C4B 165.5(7) . . . . ?
O1B C2B C3B C5B -77.8(8) . . . . ?
C5B C3B C4B C6B 39.7(10) . . . . ?
C2B C3B C4B C6B 162.2(9) . . . . ?
C4B C3B C5B N1B -37.2(11) . . . . ?
C2B C3B C5B N1B -161.4(11) . . . . ?
C3B C4B C6B N1B -26.4(13) . . . . ?
C3B C4B C6B C7B -148.0(18) . . . . ?
C4B C6B N1B C8B 170(3) . . . . ?
C7B C6B N1B C8B -75(3) . . . . ?
C4B C6B N1B C5B 2.6(17) . . . . ?
C7B C6B N1B C5B 118(2) . . . . ?
C3B C5B N1B C8B -146(3) . . . . ?
C3B C5B N1B C6B 21.9(16) . . . . ?
N1B C6B C7B O3B -5(4) . . . . ?
C4B C6B C7B O3B 108(3) . . . . ?
N1B C6B C7B O2B 147(3) . . . . ?
C4B C6B C7B O2B -100(3) . . . . ?
C6B N1B C8B O5B -175(3) . . . . ?
C5B N1B C8B O5B -8(5) . . . . ?
C6B N1B C8B O4B 4(4) . . . . ?
C5B N1B C8B O4B 170(2) . . . . ?
O5B C8B O4B C9B 0(5) . . . . ?
N1B C8B O4B C9B -178(2) . . . . ?
C11B C9B O4B C8B -59(3) . . . . ?
C12B C9B O4B C8B 52(3) . . . . ?
C10B C9B O4B C8B 162(3) . . . . ?
